data_2310644
loop_
_publ_author_name
'Okaya, Y.'
'Knobler, C.B.'

_publ_section_title
;
 Refinement of the crystal structure of tris(thiourea) copper(I) chloride
;
_journal_name_full 'Acta Crystallographica (1,1948-23,1967)'
_journal_page_first 928
_journal_page_last 930
_journal_volume 17
_journal_year 1964
_chemical_formula_sum 'C3 H12 Cl Cu N6 S3'
_chemical_name_systematic 'Cu ((N H2)2 C S)3 Cl'
_space_group_IT_number 92
_symmetry_space_group_name_Hall 'P 4abw 2nw'
_symmetry_space_group_name_H-M 'P 41 21 2'
_cell_angle_alpha 90
_cell_angle_beta 90
_cell_angle_gamma 90
_cell_formula_units_Z 8
_cell_length_a 13.41
_cell_length_b 13.41
_cell_length_c 13.79
_cell_volume 2479.829
_citation_journal_id_ASTM ACCRA9
_cod_data_source_file Okaya_ACCRA9_1964_158.cif
_cod_data_source_block C3H12Cl1Cu1N6S3
_cod_depositor_comments
;
 Marking attached hydrogen atoms.

 Antanas Vaitkus,
 2017-08-09
;
_cod_original_formula_sum 'C3 H12 Cl1 Cu1 N6 S3'
_cod_database_code 2310644

loop_
_symmetry_equiv_pos_as_xyz
x,y,z
-y+1/2,x+1/2,z+1/4
-x,-y,z+1/2
y+1/2,-x+1/2,z+3/4
x+1/2,-y+1/2,-z+3/4
y,x,-z
-x+1/2,y+1/2,-z+1/4
-y,-x,-z+1/2

loop_
_atom_site_label
_atom_site_type_symbol
_atom_site_fract_x
_atom_site_fract_y
_atom_site_fract_z
_atom_site_occupancy
_atom_site_U_iso_or_equiv
_atom_site_attached_hydrogens
Cu1 Cu 0.9713 0.2448 0.0847 1 0.0 0
Cl1 Cl 0.5157 0.3559 0.0931 1 0.0 0
C1 C 0.9246 0.6065 0.0493 1 0.0 0
C2 C 0.2634 0.0843 0.0994 1 0.0 0
C3 C 0.8942 0.1235 0.1087 1 0.0 0
S1 S 0.8901 0.4931 0.0005 1 0.0 0
S2 S 0.1179 0.3145 0.0116 1 0.0 0
S3 S 0.8447 0.2354 0.0749 1 0.0 0
N1 N 0.8924 0.6898 0.0117 1 0.0 2
N2 N 0.9787 0.611 0.128 1 0.0 2
N3 N 0.229 0.9977 0.121 1 0.0 2
N4 N 0.2417 0.6585 0.0815 1 0.0 2
N5 N 0.9948 0.1081 0.1107 1 0.0 2
N6 N 0.6626 0.546 0.1165 1 0.0 2
